data_4074364
loop_
_publ_author_name
'Ahrens, Sebastian'
'Zeller, Alexander'
'Taige, Maria'
'Strassner, Thomas'

_publ_section_title
;
 Extension of the Alkane Bridge in BisNHC&#x2212;Palladium&#x2212;Chloride
 Complexes. Synthesis, Structure, and Catalytic Activity
;
_journal_issue 22
_journal_name_full Organometallics
_journal_page_first 5409
_journal_paper_doi 10.1021/om060577a
_journal_volume 25
_journal_year 2006
_chemical_formula_moiety 'C9 H12 Cl2 N4 Pd, C2 H6 O S'
_chemical_formula_sum 'C11 H18 Cl2 N4 O Pd S'
_chemical_formula_weight 431.68
_chemical_name_systematic
;
 ?
;
_space_group_IT_number 2
_symmetry_cell_setting triclinic
_symmetry_space_group_name_Hall '-P 1'
_symmetry_space_group_name_H-M 'P -1'
_atom_sites_solution_hydrogens geom
_atom_sites_solution_primary direct
_atom_sites_solution_secondary difmap
_audit_creation_method SHELXL-97
_cell_angle_alpha 92.519(6)
_cell_angle_beta 102.089(6)
_cell_angle_gamma 104.242(5)
_cell_formula_units_Z 2
_cell_length_a 7.7800(5)
_cell_length_b 8.2190(5)
_cell_length_c 13.7020(6)
_cell_measurement_reflns_used 54
_cell_measurement_temperature 183(2)
_cell_measurement_theta_max 21.873
_cell_measurement_theta_min 11.049
_cell_volume 826.17(9)
_computing_cell_refinement 'Dirax/lsq (Duisenberg & Schreurs, 1989-2000)'
_computing_data_collection 'Collect (Nonius BV, 1997-2000)'
_computing_data_reduction 'EvalCCD (Duisenberg & Schreurs 1990-2000)'
_computing_molecular_graphics 'Ortep III 1.0.3 (M.Burnett,C.Johnson,2000)'
_computing_publication_material 'XCIF 6.12 (Sheldrick, 1997)'
_computing_structure_refinement 'SHELXL-97 (Sheldrick, 1997)'
_computing_structure_solution 'SHELXS-97 (Sheldrick, 1990)'
_diffrn_ambient_temperature 183(2)
_diffrn_detector_area_resol_mean 9
_diffrn_measured_fraction_theta_full 0.995
_diffrn_measured_fraction_theta_max 0.995
_diffrn_measurement_device_type KappaCCD
_diffrn_measurement_method CCD
_diffrn_radiation_monochromator graphite
_diffrn_radiation_source 'fine-focus sealed tube'
_diffrn_radiation_type MoK\a
_diffrn_radiation_wavelength 0.71073
_diffrn_reflns_av_R_equivalents 0.0139
_diffrn_reflns_av_sigmaI/netI 0.0077
_diffrn_reflns_limit_h_max 9
_diffrn_reflns_limit_h_min -9
_diffrn_reflns_limit_k_max 10
_diffrn_reflns_limit_k_min -10
_diffrn_reflns_limit_l_max 17
_diffrn_reflns_limit_l_min -17
_diffrn_reflns_number 21953
_diffrn_reflns_theta_full 26.40
_diffrn_reflns_theta_max 26.40
_diffrn_reflns_theta_min 3.43
_exptl_absorpt_coefficient_mu 1.573
_exptl_absorpt_correction_T_max 0.7847
_exptl_absorpt_correction_T_min 0.4889
_exptl_absorpt_correction_type multi-scan
_exptl_absorpt_process_details 'SADABS 2.03.(Sheldrick,Bruker AXS Inc.,2002)'
_exptl_crystal_colour colorless
_exptl_crystal_density_diffrn 1.735
_exptl_crystal_density_method 'not measured'
_exptl_crystal_description block
_exptl_crystal_F_000 432
_exptl_crystal_size_max 0.53
_exptl_crystal_size_mid 0.34
_exptl_crystal_size_min 0.16
_refine_diff_density_max 0.303
_refine_diff_density_min -0.347
_refine_diff_density_rms 0.048
_refine_ls_extinction_method none
_refine_ls_goodness_of_fit_ref 1.004
_refine_ls_hydrogen_treatment constr
_refine_ls_matrix_type full
_refine_ls_number_parameters 203
_refine_ls_number_reflns 3370
_refine_ls_number_restraints 0
_refine_ls_restrained_S_all 1.004
_refine_ls_R_factor_all 0.0139
_refine_ls_R_factor_gt 0.0132
_refine_ls_shift/su_max 0.001
_refine_ls_shift/su_mean 0.000
_refine_ls_structure_factor_coef Fsqd
_refine_ls_weighting_details 'calc w=1/[\s^2^(Fo^2^)+(0.0167P)^2^+0.6021P] where P=(Fo^2^+2Fc^2^)/3'
_refine_ls_weighting_scheme calc
_refine_ls_wR_factor_gt 0.0341
_refine_ls_wR_factor_ref 0.0344
_reflns_number_gt 3277
_reflns_number_total 3388
_reflns_threshold_expression >2sigma(I)
_cod_data_source_file om060577asi20060629_122036.cif
_cod_data_source_block str-216
_cod_original_sg_symbol_H-M P-1
_cod_database_code 4074364

loop_
_symmetry_equiv_pos_as_xyz
'x, y, z'
'-x, -y, -z'

loop_
_atom_site_label
_atom_site_type_symbol
_atom_site_fract_x
_atom_site_fract_y
_atom_site_fract_z
_atom_site_U_iso_or_equiv
_atom_site_adp_type
_atom_site_occupancy
_atom_site_symmetry_multiplicity
_atom_site_calc_flag
_atom_site_refinement_flags
Pd1 Pd 0.525641(13) 0.657054(12) 0.196744(7) 0.01384(4) Uani 1 1 d .
Cl1 Cl 0.25617(5) 0.43475(4) 0.16738(3) 0.02650(8) Uani 1 1 d .
Cl2 Cl 0.68342(5) 0.49558(4) 0.30242(3) 0.02206(8) Uani 1 1 d .
N1 N 0.29530(16) 0.78443(15) 0.02425(9) 0.0193(2) Uani 1 1 d .
N2 N 0.42114(16) 0.96769(14) 0.15114(9) 0.0172(2) Uani 1 1 d .
N3 N 0.71631(16) 1.01266(14) 0.25267(9) 0.0180(2) Uani 1 1 d .
N4 N 0.91370(16) 0.88195(15) 0.23100(9) 0.0181(2) Uani 1 1 d .
C1 C 0.40366(18) 0.80620(17) 0.11654(10) 0.0165(3) Uani 1 1 d .
C2 C 0.3230(2) 1.04636(19) 0.08130(12) 0.0234(3) Uani 1 1 d .
H2A H 0.3136 1.1592 0.0880 0.036(5) Uiso 1 1 calc R
C3 C 0.2436(2) 0.9306(2) 0.00190(12) 0.0249(3) Uani 1 1 d .
H3A H 0.1661 0.9463 -0.0585 0.038(5) Uiso 1 1 calc R
C4 C 0.2460(2) 0.6332(2) -0.04669(12) 0.0279(3) Uani 1 1 d .
H4A H 0.2731 0.5385 -0.0110 0.053(7) Uiso 1 1 calc R
H4B H 0.3162 0.6536 -0.0986 0.068(8) Uiso 1 1 calc R
H4C H 0.1156 0.6061 -0.0780 0.059(7) Uiso 1 1 calc R
C5 C 0.53793(19) 1.04266(18) 0.24850(11) 0.0194(3) Uani 1 1 d .
H5A H 0.5488 1.1653 0.2564 0.022(4) Uiso 1 1 calc R
H5B H 0.4856 0.9905 0.3031 0.022(4) Uiso 1 1 calc R
C11 C 0.73569(19) 0.85818(17) 0.22765(10) 0.0163(3) Uani 1 1 d .
C7 C 0.8819(2) 1.13260(19) 0.27265(11) 0.0226(3) Uani 1 1 d .
H7A H 0.9037 1.2497 0.2919 0.033(5) Uiso 1 1 calc R
C8 C 1.0056(2) 1.05023(19) 0.25940(12) 0.0239(3) Uani 1 1 d .
H8A H 1.1326 1.0983 0.2679 0.038(5) Uiso 1 1 calc R
C6 C 0.9983(2) 0.75449(19) 0.19892(12) 0.0231(3) Uani 1 1 d .
H9A H 0.9252 0.6419 0.2058 0.032(5) Uiso 1 1 calc R
H9B H 1.1214 0.7731 0.2408 0.034(5) Uiso 1 1 calc R
H9C H 1.0049 0.7632 0.1286 0.039(5) Uiso 1 1 calc R
S1 S 0.31892(5) 0.77280(5) 0.48414(3) 0.02493(8) Uani 1 1 d .
O1 O 0.31510(17) 0.88416(15) 0.40008(9) 0.0329(3) Uani 1 1 d .
C19 C 0.5359(2) 0.7287(2) 0.50757(13) 0.0298(3) Uani 1 1 d .
H19A H 0.6314 0.8337 0.5311 0.032(5) Uiso 1 1 calc R
H19B H 0.5539 0.6783 0.4456 0.037(5) Uiso 1 1 calc R
H19C H 0.5419 0.6498 0.5590 0.037(5) Uiso 1 1 calc R
C20 C 0.1841(2) 0.5680(2) 0.42888(13) 0.0313(4) Uani 1 1 d .
H20A H 0.0566 0.5705 0.4070 0.038(5) Uiso 1 1 calc R
H20B H 0.1939 0.4864 0.4784 0.035(5) Uiso 1 1 calc R
H20C H 0.2280 0.5350 0.3710 0.035(5) Uiso 1 1 calc R

loop_
_atom_site_aniso_label
_atom_site_aniso_U_11
_atom_site_aniso_U_22
_atom_site_aniso_U_33
_atom_site_aniso_U_23
_atom_site_aniso_U_13
_atom_site_aniso_U_12
Pd1 0.01556(6) 0.00962(6) 0.01666(6) 0.00133(4) 0.00527(4) 0.00255(4)
Cl1 0.02150(17) 0.01563(16) 0.0395(2) 0.00099(14) 0.00860(15) -0.00151(13)
Cl2 0.02788(18) 0.01761(16) 0.02278(17) 0.00662(13) 0.00587(14) 0.00895(13)
N1 0.0195(6) 0.0208(6) 0.0181(6) 0.0017(5) 0.0046(5) 0.0058(5)
N2 0.0192(6) 0.0135(5) 0.0207(6) 0.0027(4) 0.0070(5) 0.0053(4)
N3 0.0192(6) 0.0130(5) 0.0202(6) -0.0004(4) 0.0043(5) 0.0017(4)
N4 0.0168(6) 0.0164(6) 0.0200(6) 0.0018(5) 0.0039(5) 0.0026(4)
C1 0.0157(6) 0.0154(6) 0.0191(7) 0.0010(5) 0.0072(5) 0.0027(5)
C2 0.0258(7) 0.0207(7) 0.0295(8) 0.0095(6) 0.0105(6) 0.0118(6)
C3 0.0264(8) 0.0281(8) 0.0242(7) 0.0093(6) 0.0065(6) 0.0131(6)
C4 0.0311(8) 0.0278(8) 0.0213(7) -0.0055(6) 0.0014(6) 0.0062(7)
C5 0.0213(7) 0.0148(7) 0.0223(7) -0.0018(5) 0.0069(6) 0.0041(5)
C11 0.0193(6) 0.0150(6) 0.0147(6) 0.0028(5) 0.0044(5) 0.0043(5)
C7 0.0233(7) 0.0152(7) 0.0241(7) -0.0014(5) 0.0024(6) -0.0018(5)
C8 0.0193(7) 0.0202(7) 0.0264(8) 0.0006(6) 0.0022(6) -0.0025(6)
C6 0.0211(7) 0.0230(7) 0.0275(8) 0.0024(6) 0.0089(6) 0.0076(6)
S1 0.0309(2) 0.02546(19) 0.02074(18) 0.00243(14) 0.00848(15) 0.00947(15)
O1 0.0421(7) 0.0263(6) 0.0290(6) 0.0085(5) 0.0063(5) 0.0070(5)
C19 0.0281(8) 0.0251(8) 0.0354(9) 0.0005(7) 0.0065(7) 0.0065(6)
C20 0.0302(8) 0.0292(9) 0.0296(8) 0.0070(7) 0.0042(7) 0.0002(7)

loop_
_atom_type_symbol
_atom_type_description
_atom_type_scat_dispersion_real
_atom_type_scat_dispersion_imag
_atom_type_scat_source
C C 0.0033 0.0016 'International Tables Vol C Tables 4.2.6.8 and 6.1.1.4'
H H 0.0000 0.0000 'International Tables Vol C Tables 4.2.6.8 and 6.1.1.4'
Cl Cl 0.1484 0.1585 'International Tables Vol C Tables 4.2.6.8 and 6.1.1.4'
N N 0.0061 0.0033 'International Tables Vol C Tables 4.2.6.8 and 6.1.1.4'
O O 0.0106 0.0060 'International Tables Vol C Tables 4.2.6.8 and 6.1.1.4'
Pd Pd -0.9988 1.0072 'International Tables Vol C Tables 4.2.6.8 and 6.1.1.4'
S S 0.1246 0.1234 'International Tables Vol C Tables 4.2.6.8 and 6.1.1.4'

loop_
_geom_angle_atom_site_label_1
_geom_angle_atom_site_label_2
_geom_angle_atom_site_label_3
_geom_angle
C1 Pd1 C11 83.78(6)
C1 Pd1 Cl2 175.62(4)
C11 Pd1 Cl2 92.76(4)
C1 Pd1 Cl1 92.85(4)
C11 Pd1 Cl1 173.64(4)
Cl2 Pd1 Cl1 90.327(15)
C1 N1 C3 110.36(12)
C1 N1 C4 125.87(13)
C3 N1 C4 123.67(13)
C1 N2 C2 111.11(12)
C1 N2 C5 121.68(12)
C2 N2 C5 127.15(12)
C11 N3 C7 111.06(12)
C11 N3 C5 121.91(12)
C7 N3 C5 126.80(12)
C11 N4 C8 110.34(12)
C11 N4 C6 125.46(12)
C8 N4 C6 123.89(12)
N1 C1 N2 105.09(12)
N1 C1 Pd1 132.93(10)
N2 C1 Pd1 121.98(10)
C3 C2 N2 105.97(13)
C3 C2 H2A 127.0
N2 C2 H2A 127.0
C2 C3 N1 107.47(13)
C2 C3 H3A 126.3
N1 C3 H3A 126.3
N1 C4 H4A 109.5
N1 C4 H4B 109.5
H4A C4 H4B 109.5
N1 C4 H4C 109.5
H4A C4 H4C 109.5
H4B C4 H4C 109.5
N3 C5 N2 107.62(11)
N3 C5 H5A 110.2
N2 C5 H5A 110.2
N3 C5 H5B 110.2
N2 C5 H5B 110.2
H5A C5 H5B 108.5
N4 C11 N3 105.14(12)
N4 C11 Pd1 133.36(10)
N3 C11 Pd1 121.50(10)
C8 C7 N3 106.08(13)
C8 C7 H7A 127.0
N3 C7 H7A 127.0
C7 C8 N4 107.38(13)
C7 C8 H8A 126.3
N4 C8 H8A 126.3
N4 C6 H9A 109.5
N4 C6 H9B 109.5
H9A C6 H9B 109.5
N4 C6 H9C 109.5
H9A C6 H9C 109.5
H9B C6 H9C 109.5
O1 S1 C19 106.44(8)
O1 S1 C20 105.69(8)
C19 S1 C20 98.10(8)
S1 C19 H19A 109.5
S1 C19 H19B 109.5
H19A C19 H19B 109.5
S1 C19 H19C 109.5
H19A C19 H19C 109.5
H19B C19 H19C 109.5
S1 C20 H20A 109.5
S1 C20 H20B 109.5
H20A C20 H20B 109.5
S1 C20 H20C 109.5
H20A C20 H20C 109.5
H20B C20 H20C 109.5

loop_
_geom_bond_atom_site_label_1
_geom_bond_atom_site_label_2
_geom_bond_distance
Pd1 C1 1.9660(14)
Pd1 C11 1.9753(14)
Pd1 Cl2 2.3645(4)
Pd1 Cl1 2.3649(4)
N1 C1 1.3421(18)
N1 C3 1.3851(19)
N1 C4 1.4630(19)
N2 C1 1.3541(18)
N2 C2 1.3813(19)
N2 C5 1.4593(18)
N3 C11 1.3528(18)
N3 C7 1.3818(18)
N3 C5 1.4582(18)
N4 C11 1.3408(18)
N4 C8 1.3875(19)
N4 C6 1.4639(19)
C2 C3 1.345(2)
C2 H2A 0.9500
C3 H3A 0.9500
C4 H4A 0.9800
C4 H4B 0.9800
C4 H4C 0.9800
C5 H5A 0.9900
C5 H5B 0.9900
C7 C8 1.342(2)
C7 H7A 0.9500
C8 H8A 0.9500
C6 H9A 0.9800
C6 H9B 0.9800
C6 H9C 0.9800
S1 O1 1.5023(12)
S1 C19 1.7800(17)
S1 C20 1.7867(17)
C19 H19A 0.9800
C19 H19B 0.9800
C19 H19C 0.9800
C20 H20A 0.9800
C20 H20B 0.9800
C20 H20C 0.9800
